data_1568477
loop_
_publ_author_name
'Cemortan, Valeriu'
'Simler, Thomas'
'Moutet, Jules'
'Jaoul, Arnaud'
'Clavagu\'era, Carine'
'Nocton, Gr\'egory'

_publ_section_title
;
 Structure and bonding patterns in heterometallic organometallics with
 linear Ln--Pd--Ln motifs
;
_journal_issue 10
_journal_name_full 'Chemical Science'
_journal_page_first 2676
_journal_page_last 2685
_journal_paper_doi 10.1039/D2SC06933D
_journal_volume 14
_journal_year 2023
_chemical_formula_moiety 'C17 H15 N5 Pd'
_chemical_formula_sum 'C17 H15 N5 Pd'
_chemical_formula_weight 395.74
_space_group_crystal_system monoclinic
_space_group_IT_number 14
_space_group_name_Hall '-P 2ybc'
_space_group_name_H-M_alt 'P 1 21/c 1'
_atom_sites_solution_hydrogens geom
_atom_sites_solution_primary dual
_audit_block_doi 10.5517/ccdc.csd.cc2dc2xs
_audit_creation_date 2022-10-18
_audit_creation_method
;
Olex2 1.5
(compiled 2022.04.07 svn.rca3783a0 for OlexSys, GUI svn.r6498)
;
_audit_update_record
;
2022-10-25 deposited with the CCDC.	2023-01-20 downloaded from the CCDC.
;
_cell_angle_alpha 90
_cell_angle_beta 92.924(4)
_cell_angle_gamma 90
_cell_formula_units_Z 4
_cell_length_a 10.4114(14)
_cell_length_b 8.5418(11)
_cell_length_c 17.017(2)
_cell_measurement_reflns_used 7158
_cell_measurement_temperature 150.0(1)
_cell_measurement_theta_max 25.0123
_cell_measurement_theta_min 2.3968
_cell_volume 1511.4(3)
_computing_cell_refinement 'Bruker SAINT'
_computing_data_collection 'Bruker APEX2'
_computing_data_reduction 'Bruker SAINT'
_computing_molecular_graphics 'Olex2 1.5 (Dolomanov et al., 2009)'
_computing_publication_material 'Olex2 1.5 (Dolomanov et al., 2009)'
_computing_structure_refinement 'SHELXL 2019/2 (Sheldrick, 2015)'
_computing_structure_solution 'SHELXT 2014/4 (Sheldrick, 2014)'
_diffrn_ambient_temperature 150.15
_diffrn_measured_fraction_theta_full 0.999
_diffrn_measured_fraction_theta_max 0.994
_diffrn_measurement_device_type 'Bruker APEX-II CCD'
_diffrn_measurement_method '\f and \w scans'
_diffrn_radiation_type MoK\a
_diffrn_radiation_wavelength 0.71069
_diffrn_reflns_av_R_equivalents 0.0749
_diffrn_reflns_av_unetI/netI 0.0372
_diffrn_reflns_Laue_measured_fraction_full 0.999
_diffrn_reflns_Laue_measured_fraction_max 0.994
_diffrn_reflns_limit_h_max 13
_diffrn_reflns_limit_h_min -13
_diffrn_reflns_limit_k_max 11
_diffrn_reflns_limit_k_min -11
_diffrn_reflns_limit_l_max 21
_diffrn_reflns_limit_l_min -22
_diffrn_reflns_number 37495
_diffrn_reflns_point_group_measured_fraction_full 0.999
_diffrn_reflns_point_group_measured_fraction_max 0.994
_diffrn_reflns_theta_full 25.240
_diffrn_reflns_theta_max 27.620
_diffrn_reflns_theta_min 3.017
_exptl_absorpt_coefficient_mu 1.234
_exptl_absorpt_correction_T_max 0.7456
_exptl_absorpt_correction_T_min 0.6850
_exptl_absorpt_correction_type multi-scan
_exptl_absorpt_process_details SADABS
_exptl_crystal_colour colorless
_exptl_crystal_density_diffrn 1.739
_exptl_crystal_description block
_exptl_crystal_F_000 792
_exptl_crystal_size_max 0.16
_exptl_crystal_size_mid 0.08
_exptl_crystal_size_min 0.02
_refine_diff_density_max 0.391
_refine_diff_density_min -0.590
_refine_diff_density_rms 0.098
_refine_ls_extinction_method none
_refine_ls_goodness_of_fit_ref 1.026
_refine_ls_hydrogen_treatment constr
_refine_ls_matrix_type full
_refine_ls_number_parameters 209
_refine_ls_number_reflns 3490
_refine_ls_number_restraints 0
_refine_ls_restrained_S_all 1.026
_refine_ls_R_factor_all 0.0451
_refine_ls_R_factor_gt 0.0274
_refine_ls_shift/su_max 0.000
_refine_ls_shift/su_mean 0.000
_refine_ls_structure_factor_coef Fsqd
_refine_ls_weighting_details 'w=1/[\s^2^(Fo^2^)+(0.0285P)^2^+1.0400P] where P=(Fo^2^+2Fc^2^)/3'
_refine_ls_weighting_scheme calc
_refine_ls_wR_factor_gt 0.0621
_refine_ls_wR_factor_ref 0.0682
_reflns_Friedel_coverage 0.000
_reflns_number_gt 2694
_reflns_number_total 3490
_reflns_threshold_expression 'I > 2\s(I)'
_cod_data_source_file d2sc06933d2.cif
_cod_data_source_block 1
_cod_depositor_comments 'Adding full bibliography for 1568477--1568482.cif.'
_cod_database_code 1568477
_shelx_shelxl_version_number 2019/2
_shelx_space_group_comment
;
The symmetry employed for this shelxl refinement is uniquely defined
by the following loop, which should always be used as a source of
symmetry information in preference to the above space-group names.
They are only intended as comments.
;
_shelx_estimated_absorpt_t_max 0.976
_shelx_estimated_absorpt_t_min 0.827
_olex2_refinement_description
;
1. Fixed Uiso
 At 1.2 times of:
  All C(H) groups
 At 1.5 times of:
  All C(H,H,H) groups
2.a Aromatic/amide H refined with riding coordinates:
 C4(H4), C5(H5), C6(H6), C7(H7), C9(H9), C10(H10), C11(H11), C12(H12),
 C13(H13), C14(H14), C15(H15), C16(H16)
2.b Idealised Me refined as rotating group:
 C17(H17A,H17B,H17C)
;
_olex2_submission_special_instructions 'No special instructions were received'

loop_
_space_group_symop_operation_xyz
'x, y, z'
'-x, y+1/2, -z+1/2'
'-x, -y, -z'
'x, -y-1/2, z-1/2'

loop_
_atom_site_label
_atom_site_type_symbol
_atom_site_fract_x
_atom_site_fract_y
_atom_site_fract_z
_atom_site_U_iso_or_equiv
_atom_site_adp_type
_atom_site_occupancy
_atom_site_site_symmetry_order
_atom_site_calc_flag
_atom_site_refinement_flags_posn
_atom_site_refinement_flags_adp
_atom_site_refinement_flags_occupancy
_atom_site_disorder_assembly
_atom_site_disorder_group
Pd1 Pd 0.23830(2) -0.00774(2) -0.04566(2) 0.01962(7) Uani 1 1 d . . . . .
N1 N 0.3829(2) -0.1280(2) 0.02889(12) 0.0179(4) Uani 1 1 d . . . . .
N2 N 0.2724(2) 0.1555(2) 0.04000(12) 0.0193(5) Uani 1 1 d . . . . .
N3 N 0.4930(2) -0.0963(3) 0.15448(12) 0.0219(5) Uani 1 1 d . . . . .
N4 N 0.3714(2) 0.2042(3) 0.16098(12) 0.0207(5) Uani 1 1 d . . . . .
N5 N 0.2071(2) -0.1861(3) -0.12414(12) 0.0210(5) Uani 1 1 d . . . . .
C1 C 0.4127(3) -0.0483(3) 0.09616(15) 0.0188(5) Uani 1 1 d . . . . .
C2 C 0.3503(2) 0.1041(3) 0.10176(14) 0.0182(5) Uani 1 1 d . . . . .
C3 C 0.2413(2) 0.3055(3) 0.06111(14) 0.0188(5) Uani 1 1 d . . . . .
C4 C 0.1709(3) 0.4246(3) 0.02209(15) 0.0229(6) Uani 1 1 d . . . . .
H4 H 0.131197 0.408224 -0.028754 0.028 Uiso 1 1 calc R U . . .
C5 C 0.1612(3) 0.5666(3) 0.06006(16) 0.0244(6) Uani 1 1 d . . . . .
H5 H 0.114156 0.648791 0.034374 0.029 Uiso 1 1 calc R U . . .
C6 C 0.2185(3) 0.5937(3) 0.13534(16) 0.0243(6) Uani 1 1 d . . . . .
H6 H 0.208040 0.692580 0.159805 0.029 Uiso 1 1 calc R U . . .
C7 C 0.2897(3) 0.4789(3) 0.17415(16) 0.0228(6) Uani 1 1 d . . . . .
H7 H 0.328984 0.497089 0.224933 0.027 Uiso 1 1 calc R U . . .
C8 C 0.3022(2) 0.3341(3) 0.13632(15) 0.0188(5) Uani 1 1 d . . . . .
C9 C 0.4421(3) -0.2659(3) 0.02064(15) 0.0231(6) Uani 1 1 d . . . . .
H9 H 0.424561 -0.325140 -0.025916 0.028 Uiso 1 1 calc R U . . .
C10 C 0.5276(3) -0.3240(3) 0.07768(16) 0.0247(6) Uani 1 1 d . . . . .
H10 H 0.569859 -0.421378 0.071226 0.030 Uiso 1 1 calc R U . . .
C11 C 0.5493(3) -0.2348(3) 0.14465(16) 0.0242(6) Uani 1 1 d . . . . .
H11 H 0.606477 -0.273586 0.185372 0.029 Uiso 1 1 calc R U . . .
C12 C 0.3047(3) -0.2514(3) -0.16154(14) 0.0213(6) Uani 1 1 d . . . . .
H12 H 0.386845 -0.202975 -0.157033 0.026 Uiso 1 1 calc R U . . .
C13 C 0.2903(3) -0.3857(3) -0.20607(15) 0.0258(6) Uani 1 1 d . . . . .
H13 H 0.361788 -0.430726 -0.230251 0.031 Uiso 1 1 calc R U . . .
C14 C 0.1698(3) -0.4537(3) -0.21488(17) 0.0325(7) Uani 1 1 d . . . . .
H14 H 0.157188 -0.546609 -0.244942 0.039 Uiso 1 1 calc R U . . .
C15 C 0.0686(3) -0.3845(4) -0.17943(16) 0.0322(7) Uani 1 1 d . . . . .
H15 H -0.015521 -0.427157 -0.186162 0.039 Uiso 1 1 calc R U . . .
C16 C 0.0902(3) -0.2533(3) -0.13424(15) 0.0265(6) Uani 1 1 d . . . . .
H16 H 0.019905 -0.207914 -0.108994 0.032 Uiso 1 1 calc R U . . .
C17 C 0.1030(3) 0.1189(4) -0.10669(18) 0.0388(8) Uani 1 1 d . . . . .
H17A H 0.027787 0.131944 -0.074956 0.058 Uiso 1 1 calc R U . . .
H17B H 0.077498 0.064203 -0.155656 0.058 Uiso 1 1 calc R U . . .
H17C H 0.138095 0.221936 -0.119059 0.058 Uiso 1 1 calc R U . . .

loop_
_atom_site_aniso_label
_atom_site_aniso_U_11
_atom_site_aniso_U_22
_atom_site_aniso_U_33
_atom_site_aniso_U_23
_atom_site_aniso_U_13
_atom_site_aniso_U_12
Pd1 0.02108(11) 0.02103(12) 0.01632(11) -0.00173(8) -0.00336(7) 0.00068(9)
N1 0.0197(11) 0.0176(11) 0.0161(11) 0.0004(8) -0.0011(8) -0.0027(9)
N2 0.0189(12) 0.0209(11) 0.0180(11) -0.0010(9) -0.0013(9) 0.0014(9)
N3 0.0246(12) 0.0229(12) 0.0180(12) 0.0009(9) -0.0014(9) 0.0032(10)
N4 0.0229(12) 0.0201(12) 0.0189(12) -0.0010(9) -0.0003(9) -0.0003(9)
N5 0.0230(12) 0.0227(12) 0.0169(11) 0.0007(9) -0.0032(9) 0.0001(9)
C1 0.0185(13) 0.0196(13) 0.0183(13) 0.0019(10) 0.0016(10) -0.0021(10)
C2 0.0184(13) 0.0199(13) 0.0163(13) 0.0008(10) -0.0003(10) -0.0002(11)
C3 0.0158(13) 0.0212(13) 0.0196(14) 0.0003(10) 0.0024(10) -0.0013(10)
C4 0.0227(14) 0.0258(14) 0.0201(14) 0.0016(11) -0.0010(11) 0.0014(12)
C5 0.0212(15) 0.0232(14) 0.0291(16) 0.0045(11) 0.0022(11) 0.0017(11)
C6 0.0219(15) 0.0217(14) 0.0297(16) -0.0024(11) 0.0040(11) -0.0004(11)
C7 0.0245(14) 0.0236(14) 0.0202(13) -0.0028(10) 0.0001(10) -0.0020(11)
C8 0.0158(13) 0.0206(13) 0.0199(13) -0.0008(10) -0.0002(10) -0.0022(10)
C9 0.0282(16) 0.0200(14) 0.0210(14) -0.0028(10) 0.0007(11) 0.0000(11)
C10 0.0296(16) 0.0190(14) 0.0256(15) 0.0017(11) 0.0019(11) 0.0038(12)
C11 0.0256(15) 0.0256(15) 0.0212(14) 0.0025(11) -0.0021(11) 0.0025(12)
C12 0.0219(14) 0.0258(14) 0.0159(13) 0.0043(10) -0.0005(10) -0.0023(11)
C13 0.0372(17) 0.0271(15) 0.0130(13) 0.0028(11) 0.0015(11) 0.0027(13)
C14 0.052(2) 0.0244(15) 0.0200(15) -0.0011(11) -0.0059(13) -0.0108(14)
C15 0.0303(17) 0.0409(18) 0.0249(16) 0.0015(13) -0.0043(12) -0.0146(14)
C16 0.0213(15) 0.0367(17) 0.0217(14) -0.0002(12) 0.0009(11) -0.0060(12)
C17 0.043(2) 0.0353(18) 0.0358(18) -0.0072(14) -0.0192(14) 0.0113(15)

loop_
_atom_type_symbol
_atom_type_description
_atom_type_scat_dispersion_real
_atom_type_scat_dispersion_imag
_atom_type_scat_source
C C 0.0033 0.0016 'International Tables Vol C Tables 4.2.6.8 and 6.1.1.4'
H H 0.0000 0.0000 'International Tables Vol C Tables 4.2.6.8 and 6.1.1.4'
N N 0.0061 0.0033 'International Tables Vol C Tables 4.2.6.8 and 6.1.1.4'
Pd Pd -0.9988 1.0072 'International Tables Vol C Tables 4.2.6.8 and 6.1.1.4'

loop_
_citation_id
_citation_doi
_citation_year
1 10.26434/chemrxiv-2022-n4fbb 2022

loop_
_geom_angle_atom_site_label_1
_geom_angle_atom_site_label_2
_geom_angle_atom_site_label_3
_geom_angle
_geom_angle_site_symmetry_1
_geom_angle_site_symmetry_3
_geom_angle_publ_flag
N2 Pd1 N1 79.38(8) . . ?
N2 Pd1 N5 174.97(8) . . ?
N5 Pd1 N1 96.40(8) . . ?
C17 Pd1 N1 174.62(10) . . ?
C17 Pd1 N2 95.34(11) . . ?
C17 Pd1 N5 88.83(11) . . ?
C1 N1 Pd1 112.15(17) . . ?
C9 N1 Pd1 131.46(18) . . ?
C9 N1 C1 116.4(2) . . ?
C2 N2 Pd1 113.94(17) . . ?
C2 N2 C3 103.7(2) . . ?
C3 N2 Pd1 142.31(17) . . ?
C1 N3 C11 116.3(2) . . ?
C2 N4 C8 102.9(2) . . ?
C12 N5 Pd1 121.31(18) . . ?
C12 N5 C16 117.4(2) . . ?
C16 N5 Pd1 120.92(19) . . ?
N1 C1 C2 114.9(2) . . ?
N3 C1 N1 125.7(2) . . ?
N3 C1 C2 119.4(2) . . ?
N2 C2 C1 119.0(2) . . ?
N4 C2 N2 116.4(2) . . ?
N4 C2 C1 124.4(2) . . ?
N2 C3 C4 132.7(2) . . ?
N2 C3 C8 107.2(2) . . ?
C4 C3 C8 120.0(2) . . ?
C3 C4 H4 121.1 . . ?
C5 C4 C3 117.7(2) . . ?
C5 C4 H4 121.1 . . ?
C4 C5 H5 118.8 . . ?
C4 C5 C6 122.3(3) . . ?
C6 C5 H5 118.8 . . ?
C5 C6 H6 119.6 . . ?
C7 C6 C5 120.8(3) . . ?
C7 C6 H6 119.6 . . ?
C6 C7 H7 121.0 . . ?
C6 C7 C8 117.9(2) . . ?
C8 C7 H7 121.0 . . ?
N4 C8 C3 109.8(2) . . ?
N4 C8 C7 129.0(2) . . ?
C7 C8 C3 121.1(2) . . ?
N1 C9 H9 119.1 . . ?
N1 C9 C10 121.9(2) . . ?
C10 C9 H9 119.1 . . ?
C9 C10 H10 121.4 . . ?
C9 C10 C11 117.1(3) . . ?
C11 C10 H10 121.4 . . ?
N3 C11 C10 122.6(3) . . ?
N3 C11 H11 118.7 . . ?
C10 C11 H11 118.7 . . ?
N5 C12 H12 118.6 . . ?
N5 C12 C13 122.8(3) . . ?
C13 C12 H12 118.6 . . ?
C12 C13 H13 120.6 . . ?
C12 C13 C14 118.7(3) . . ?
C14 C13 H13 120.6 . . ?
C13 C14 H14 120.5 . . ?
C15 C14 C13 118.9(3) . . ?
C15 C14 H14 120.5 . . ?
C14 C15 H15 120.3 . . ?
C16 C15 C14 119.4(3) . . ?
C16 C15 H15 120.3 . . ?
N5 C16 C15 122.7(3) . . ?
N5 C16 H16 118.6 . . ?
C15 C16 H16 118.6 . . ?
Pd1 C17 H17A 109.5 . . ?
Pd1 C17 H17B 109.5 . . ?
Pd1 C17 H17C 109.5 . . ?
H17A C17 H17B 109.5 . . ?
H17A C17 H17C 109.5 . . ?
H17B C17 H17C 109.5 . . ?

loop_
_geom_bond_atom_site_label_1
_geom_bond_atom_site_label_2
_geom_bond_distance
_geom_bond_site_symmetry_2
_geom_bond_publ_flag
Pd1 N1 2.176(2) . ?
Pd1 N2 2.035(2) . ?
Pd1 N5 2.041(2) . ?
Pd1 C17 2.021(3) . ?
N1 C1 1.354(3) . ?
N1 C9 1.340(3) . ?
N2 C2 1.367(3) . ?
N2 C3 1.374(3) . ?
N3 C1 1.330(3) . ?
N3 C11 1.335(3) . ?
N4 C2 1.331(3) . ?
N4 C8 1.377(3) . ?
N5 C12 1.347(3) . ?
N5 C16 1.349(3) . ?
C1 C2 1.460(4) . ?
C3 C4 1.402(4) . ?
C3 C8 1.420(3) . ?
C4 H4 0.9500 . ?
C4 C5 1.380(4) . ?
C5 H5 0.9500 . ?
C5 C6 1.405(4) . ?
C6 H6 0.9500 . ?
C6 C7 1.378(4) . ?
C7 H7 0.9500 . ?
C7 C8 1.403(3) . ?
C9 H9 0.9500 . ?
C9 C10 1.376(4) . ?
C10 H10 0.9500 . ?
C10 C11 1.380(4) . ?
C11 H11 0.9500 . ?
C12 H12 0.9500 . ?
C12 C13 1.378(4) . ?
C13 H13 0.9500 . ?
C13 C14 1.384(4) . ?
C14 H14 0.9500 . ?
C14 C15 1.374(4) . ?
C15 H15 0.9500 . ?
C15 C16 1.371(4) . ?
C16 H16 0.9500 . ?
C17 H17A 0.9800 . ?
C17 H17B 0.9800 . ?
C17 H17C 0.9800 . ?

loop_
_geom_torsion_atom_site_label_1
_geom_torsion_atom_site_label_2
_geom_torsion_atom_site_label_3
_geom_torsion_atom_site_label_4
_geom_torsion
_geom_torsion_site_symmetry_1
_geom_torsion_site_symmetry_2
_geom_torsion_site_symmetry_3
_geom_torsion_site_symmetry_4
_geom_torsion_publ_flag
Pd1 N1 C1 N3 176.6(2) . . . . ?
Pd1 N1 C1 C2 -4.4(3) . . . . ?
Pd1 N1 C9 C10 -176.8(2) . . . . ?
Pd1 N2 C2 N4 -177.30(18) . . . . ?
Pd1 N2 C2 C1 7.7(3) . . . . ?
Pd1 N2 C3 C4 -6.9(5) . . . . ?
Pd1 N2 C3 C8 176.4(2) . . . . ?
Pd1 N5 C12 C13 170.51(19) . . . . ?
Pd1 N5 C16 C15 -172.3(2) . . . . ?
N1 C1 C2 N2 -1.9(3) . . . . ?
N1 C1 C2 N4 -176.5(2) . . . . ?
N1 C9 C10 C11 0.6(4) . . . . ?
N2 C3 C4 C5 -177.9(3) . . . . ?
N2 C3 C8 N4 0.7(3) . . . . ?
N2 C3 C8 C7 179.5(2) . . . . ?
N3 C1 C2 N2 177.1(2) . . . . ?
N3 C1 C2 N4 2.5(4) . . . . ?
N5 C12 C13 C14 2.1(4) . . . . ?
C1 N1 C9 C10 0.6(4) . . . . ?
C1 N3 C11 C10 0.7(4) . . . . ?
C2 N2 C3 C4 175.8(3) . . . . ?
C2 N2 C3 C8 -0.9(3) . . . . ?
C2 N4 C8 C3 -0.2(3) . . . . ?
C2 N4 C8 C7 -178.9(3) . . . . ?
C3 N2 C2 N4 0.9(3) . . . . ?
C3 N2 C2 C1 -174.1(2) . . . . ?
C3 C4 C5 C6 -0.3(4) . . . . ?
C4 C3 C8 N4 -176.5(2) . . . . ?
C4 C3 C8 C7 2.3(4) . . . . ?
C4 C5 C6 C7 1.2(4) . . . . ?
C5 C6 C7 C8 -0.4(4) . . . . ?
C6 C7 C8 N4 177.2(3) . . . . ?
C6 C7 C8 C3 -1.3(4) . . . . ?
C8 N4 C2 N2 -0.4(3) . . . . ?
C8 N4 C2 C1 174.3(2) . . . . ?
C8 C3 C4 C5 -1.5(4) . . . . ?
C9 N1 C1 N3 -1.3(4) . . . . ?
C9 N1 C1 C2 177.7(2) . . . . ?
C9 C10 C11 N3 -1.3(4) . . . . ?
C11 N3 C1 N1 0.6(4) . . . . ?
C11 N3 C1 C2 -178.3(2) . . . . ?
C12 N5 C16 C15 1.0(4) . . . . ?
C12 C13 C14 C15 0.4(4) . . . . ?
C13 C14 C15 C16 -2.1(4) . . . . ?
C14 C15 C16 N5 1.5(4) . . . . ?
C16 N5 C12 C13 -2.8(4) . . . . ?
